data_1530702
loop_
_publ_author_name
'Sarukhanyan, N.L.'
'Iskhakova, L.D.'
'Ilyukhin, V.V.'
'Trunov, V.K.'

_publ_section_title
;
 Crystal structure of Rb Ln (S O4)2 (H2 O) (Ln= Gd, Ho, Yb)
;
_journal_name_full
;
Koordinatsionnaya Khimiya (= Coordination Chemistry (USSR))
;
_journal_page_first 981
_journal_page_last 987
_journal_volume 10
_journal_year 1984
_chemical_formula_sum 'Gd H2 O9 Rb S2'
_chemical_name_systematic 'Rb Gd (S O4)2 (H2 O)'
_space_group_IT_number 14
_symmetry_space_group_name_Hall '-P 2ybc'
_symmetry_space_group_name_H-M 'P 1 21/c 1'
_cell_angle_alpha 90
_cell_angle_beta 119.49
_cell_angle_gamma 90
_cell_formula_units_Z 4
_cell_length_a 10.265
_cell_length_b 8.37
_cell_length_c 10.443
_cell_volume 780.997
_citation_journal_id_ASTM KOKHDC
_cod_data_source_file Sarukhanyan_KOKHDC_1984_1084.cif
_cod_data_source_block H2Gd1O9Rb1S2
_cod_original_cell_volume 780.9969
_cod_original_formula_sum 'H2 Gd1 O9 Rb1 S2'
_cod_database_code 1530702

loop_
_symmetry_equiv_pos_as_xyz
x,y,z
-x,y+1/2,-z+1/2
-x,-y,-z
x,-y-1/2,z-1/2

loop_
_atom_site_label
_atom_site_type_symbol
_atom_site_fract_x
_atom_site_fract_y
_atom_site_fract_z
_atom_site_occupancy
_atom_site_U_iso_or_equiv
O2 O-2 -0.0959 0.0671 0.1096 1 0.0
Rb1 Rb+1 0.21001 0.66265 0.18204 1 0.0
Gd1 Gd+3 0.25553 0.14182 0.0367 1 0.0
O5 O-2 0.5949 0.4136 0.3741 1 0.0
H2 H+1 0.27 0.37 0.067 1 0.0
S2 S+6 0.5026 0.2975 0.3992 1 0.0
O7 O-2 0.3718 0.3801 0.393 1 0.0
O4 O-2 0.0663 0.2576 0.0833 1 0.0
O9 O-2 0.333 0.4203 0.0519 1 0.0
S1 S+6 0.0555 0.1371 0.1822 1 0.0
H1 H+1 0.31 0.45 -0.038 1 0.0
O1 O-2 0.1706 0.0165 0.2087 1 0.0
O6 O-2 0.4494 0.1821 0.2774 1 0.0
O3 O-2 0.0808 0.2112 0.3185 1 0.0
O8 O-2 0.5887 0.2166 0.5382 1 0.0
